data_7055713
loop_
_publ_author_name
'Chi, Yang'
'Guo, Sheng-Ping'
'Kong, Hong-Jian'
'Xue, Huai-Guo'

_publ_section_title
;
 Crystal and electronic structures, and optical and magnetic properties of
 novel rare-earth sulfide borates RE3S3BO3(RE = Sm, Gd)
;
_journal_issue 8
_journal_name_full 'New J. Chem.'
_journal_page_first 6720
_journal_paper_doi 10.1039/C6NJ00549G
_journal_volume 40
_journal_year 2016
_chemical_formula_moiety Gd3S3BO3
_chemical_formula_sum 'B Gd3 O3 S3'
_chemical_formula_weight 626.74
_chemical_name_common Gd3S3BO3
_chemical_name_systematic
; 
 ? 
;
_space_group_IT_number 2
_symmetry_cell_setting triclinic
_symmetry_space_group_name_Hall '-P 1'
_symmetry_space_group_name_H-M 'P -1'
_atom_sites_solution_primary direct
_atom_sites_solution_secondary difmap
_audit_creation_method SHELXL-97
_cell_angle_alpha 91.402(7)
_cell_angle_beta 91.093(7)
_cell_angle_gamma 90.206(7)
_cell_formula_units_Z 2
_cell_length_a 3.9725(5)
_cell_length_b 7.5945(8)
_cell_length_c 11.1824(14)
_cell_measurement_reflns_used 1654
_cell_measurement_temperature 293
_cell_measurement_theta_max 27.36
_cell_measurement_theta_min 4.48
_cell_volume 337.20(7)
_computing_cell_refinement SMART
_computing_data_collection 'SMART (Bruker, 2000)'
_computing_data_reduction 'SAINT (Bruker, 2000)'
_computing_molecular_graphics SHELXTL
_computing_publication_material SHELXTL
_computing_structure_refinement 'SHELXL-97 (Sheldrick, 1997)'
_computing_structure_solution 'SHELXS-97 (Sheldrick, 1990)'
_diffrn_ambient_temperature 293
_diffrn_measured_fraction_theta_full 0.967
_diffrn_measured_fraction_theta_max 0.967
_diffrn_measurement_device_type 'Bruker APEX II CCD'
_diffrn_measurement_method 'phi and omega scans'
_diffrn_radiation_monochromator graphite
_diffrn_radiation_source 'fine-focus sealed tube'
_diffrn_radiation_type MoK\a
_diffrn_radiation_wavelength 0.71073
_diffrn_reflns_av_R_equivalents 0.0467
_diffrn_reflns_av_sigmaI/netI 0.0530
_diffrn_reflns_limit_h_max 4
_diffrn_reflns_limit_h_min -4
_diffrn_reflns_limit_k_max 9
_diffrn_reflns_limit_k_min -9
_diffrn_reflns_limit_l_max 13
_diffrn_reflns_limit_l_min -13
_diffrn_reflns_number 3819
_diffrn_reflns_theta_full 25.50
_diffrn_reflns_theta_max 25.50
_diffrn_reflns_theta_min 1.82
_exptl_absorpt_coefficient_mu 30.012
_exptl_absorpt_correction_T_max 0.5851
_exptl_absorpt_correction_T_min 0.5851
_exptl_absorpt_correction_type multi-scan
_exptl_absorpt_process_details 'sadabs; Bruker, 2000'
_exptl_crystal_colour 'pale yellow'
_exptl_crystal_density_diffrn 6.173
_exptl_crystal_density_method 'not measured'
_exptl_crystal_description block
_exptl_crystal_F_000 538
_exptl_crystal_size_max 0.02
_exptl_crystal_size_mid 0.02
_exptl_crystal_size_min 0.02
_refine_diff_density_max 4.905
_refine_diff_density_min -1.936
_refine_diff_density_rms 0.510
_refine_ls_extinction_method none
_refine_ls_goodness_of_fit_ref 1.040
_refine_ls_matrix_type full
_refine_ls_number_parameters 91
_refine_ls_number_reflns 1215
_refine_ls_number_restraints 12
_refine_ls_restrained_S_all 1.035
_refine_ls_R_factor_all 0.0523
_refine_ls_R_factor_gt 0.0379
_refine_ls_shift/su_max 0.000
_refine_ls_shift/su_mean 0.000
_refine_ls_structure_factor_coef Fsqd
_refine_ls_weighting_details 'calc w=1/[\s^2^(Fo^2^)+(0.0515P)^2^+0.0000P] where P=(Fo^2^+2Fc^2^)/3'
_refine_ls_weighting_scheme calc
_refine_ls_wR_factor_gt 0.0840
_refine_ls_wR_factor_ref 0.0897
_reflns_number_gt 994
_reflns_number_total 1215
_reflns_threshold_expression >2sigma(I)
_cod_data_source_file c6nj00549g1.cif
_cod_data_source_block z
_cod_depositor_comments
;
The following automatic conversions were performed:

'_exptl_absorpt_correction_type' value 'MULTI-SCAN' changed to
'multi-scan' according to
/usr/data/users/saulius/crontab/automatic-downloads/current/RSC/lib/dictionaries/cif_core.dic
dictionary named 'cif_core.dic' version 2.4.2 from 2011-04-26.

Automatic conversion script
Id: cif_fix_values 4268 2015-11-12 08:31:59Z antanas 
;
_cod_original_sg_symbol_H-M P-1
_cod_database_code 7055713

loop_
_symmetry_equiv_pos_as_xyz
'x, y, z'
'-x, -y, -z'

loop_
_atom_site_label
_atom_site_type_symbol
_atom_site_fract_x
_atom_site_fract_y
_atom_site_fract_z
_atom_site_U_iso_or_equiv
_atom_site_adp_type
_atom_site_occupancy
_atom_site_symmetry_multiplicity
_atom_site_calc_flag
_atom_site_refinement_flags
Gd1 Gd 0.23789(18) 0.86046(9) 0.35253(6) 0.0077(2) Uani 1 1 d .
Gd2 Gd 0.27165(18) 0.76244(9) -0.00631(6) 0.0082(2) Uani 1 1 d .
Gd3 Gd 0.26885(18) 0.37000(9) 0.32336(6) 0.0082(2) Uani 1 1 d .
B1 B 0.884(4) 0.562(2) 0.1489(15) 0.012(4) Uani 1 1 d U
S1 S -0.2612(9) 0.6255(5) 0.4181(3) 0.0094(8) Uani 1 1 d .
S2 S 0.2492(9) 1.0587(5) 0.1400(3) 0.0094(8) Uani 1 1 d .
S3 S 0.2469(9) 0.8844(5) 0.6050(3) 0.0092(8) Uani 1 1 d .
O1 O 0.765(2) 0.6308(13) 0.0451(9) 0.010(2) Uani 1 1 d .
O2 O 0.226(2) 0.5986(13) -0.1880(8) 0.010(2) Uani 1 1 d .
O3 O 0.181(2) 0.6365(13) 0.1992(8) 0.010(2) Uani 1 1 d U

loop_
_atom_site_aniso_label
_atom_site_aniso_U_11
_atom_site_aniso_U_22
_atom_site_aniso_U_33
_atom_site_aniso_U_23
_atom_site_aniso_U_13
_atom_site_aniso_U_12
Gd1 0.0121(4) 0.0038(4) 0.0071(4) 0.0006(3) 0.0005(3) 0.0003(3)
Gd2 0.0115(4) 0.0061(4) 0.0072(4) 0.0008(3) 0.0003(3) 0.0001(3)
Gd3 0.0125(5) 0.0045(4) 0.0076(4) 0.0015(3) -0.0006(3) 0.0005(3)
B1 0.011(4) 0.012(4) 0.012(4) 0.0001(10) 0.0003(10) 0.0001(10)
S1 0.014(2) 0.007(2) 0.0074(19) 0.0019(14) -0.0001(14) -0.0001(15)
S2 0.018(2) 0.005(2) 0.0048(18) 0.0001(14) -0.0001(14) 0.0017(15)
S3 0.014(2) 0.0052(19) 0.0086(19) 0.0026(14) 0.0018(14) -0.0006(14)
O1 0.003(5) 0.014(6) 0.013(6) 0.004(4) 0.000(4) 0.001(4)
O2 0.013(6) 0.009(6) 0.008(5) 0.002(4) -0.002(4) 0.000(4)
O3 0.011(2) 0.010(2) 0.010(2) 0.0000(10) -0.0001(10) -0.0002(10)

loop_
_atom_type_symbol
_atom_type_description
_atom_type_scat_dispersion_real
_atom_type_scat_dispersion_imag
_atom_type_scat_source
B B 0.0013 0.0007 'International Tables Vol C Tables 4.2.6.8 and 6.1.1.4'
O O 0.0106 0.0060 'International Tables Vol C Tables 4.2.6.8 and 6.1.1.4'
S S 0.1246 0.1234 'International Tables Vol C Tables 4.2.6.8 and 6.1.1.4'
Gd Gd -0.1653 3.9035 'International Tables Vol C Tables 4.2.6.8 and 6.1.1.4'

loop_
_geom_angle_atom_site_label_1
_geom_angle_atom_site_label_2
_geom_angle_atom_site_label_3
_geom_angle
_geom_angle_site_symmetry_1
_geom_angle_site_symmetry_3
O3 Gd1 S3 123.3(2) . 2_576
O3 Gd1 S1 78.2(2) . 1_655
S3 Gd1 S1 154.73(11) 2_576 1_655
O3 Gd1 S1 71.5(2) . .
S3 Gd1 S1 84.49(11) 2_576 .
S1 Gd1 S1 91.18(11) 1_655 .
O3 Gd1 S3 138.0(2) . .
S3 Gd1 S3 78.27(12) 2_576 .
S1 Gd1 S3 76.53(11) 1_655 .
S1 Gd1 S3 76.00(10) . .
O3 Gd1 S3 130.3(2) . 2_676
S3 Gd1 S3 90.06(11) 2_576 2_676
S1 Gd1 S3 83.43(11) 1_655 2_676
S1 Gd1 S3 155.07(11) . 2_676
S3 Gd1 S3 79.07(11) . 2_676
O3 Gd1 S2 77.6(2) . .
S3 Gd1 S2 77.42(11) 2_576 .
S1 Gd1 S2 123.76(11) 1_655 .
S1 Gd1 S2 126.66(11) . .
S3 Gd1 S2 144.33(10) . .
S3 Gd1 S2 75.25(10) 2_676 .
O3 Gd1 Gd3 41.4(2) . .
S3 Gd1 Gd3 137.08(8) 2_576 .
S1 Gd1 Gd3 49.45(7) 1_655 .
S1 Gd1 Gd3 53.53(8) . .
S3 Gd1 Gd3 97.31(8) . .
S3 Gd1 Gd3 131.50(8) 2_676 .
S2 Gd1 Gd3 118.24(7) . .
O3 Gd1 Gd3 129.3(2) . 1_565
S3 Gd1 Gd3 49.01(8) 2_576 1_565
S1 Gd1 Gd3 130.34(8) 1_655 1_565
S1 Gd1 Gd3 133.49(8) . 1_565
S3 Gd1 Gd3 92.53(8) . 1_565
S3 Gd1 Gd3 46.93(8) 2_676 1_565
S2 Gd1 Gd3 51.80(7) . 1_565
Gd3 Gd1 Gd3 169.44(3) . 1_565
O3 Gd1 Gd1 85.5(2) . 1_455
S3 Gd1 Gd1 45.61(7) 2_576 1_455
S1 Gd1 Gd1 135.54(7) 1_655 1_455
S1 Gd1 Gd1 44.35(8) . 1_455
S3 Gd1 Gd1 89.62(8) . 1_455
S3 Gd1 Gd1 135.67(8) 2_676 1_455
S2 Gd1 Gd1 91.71(8) . 1_455
Gd3 Gd1 Gd1 92.189(17) . 1_455
Gd3 Gd1 Gd1 91.697(16) 1_565 1_455
O3 Gd1 Gd1 94.5(2) . 1_655
S3 Gd1 Gd1 134.39(7) 2_576 1_655
S1 Gd1 Gd1 44.46(7) 1_655 1_655
S1 Gd1 Gd1 135.65(8) . 1_655
S3 Gd1 Gd1 90.38(8) . 1_655
S3 Gd1 Gd1 44.33(8) 2_676 1_655
S2 Gd1 Gd1 88.29(8) . 1_655
Gd3 Gd1 Gd1 87.811(17) . 1_655
Gd3 Gd1 Gd1 88.303(16) 1_565 1_655
Gd1 Gd1 Gd1 180.0 1_455 1_655
O3 Gd1 Gd2 35.7(2) . .
S3 Gd1 Gd2 108.40(8) 2_576 .
S1 Gd1 Gd2 96.87(8) 1_655 .
S1 Gd1 Gd2 101.20(8) . .
S3 Gd1 Gd2 172.66(8) . .
S3 Gd1 Gd2 103.60(8) 2_676 .
S2 Gd1 Gd2 42.50(7) . .
Gd3 Gd1 Gd2 75.75(2) . .
Gd3 Gd1 Gd2 94.25(2) 1_565 .
Gd1 Gd1 Gd2 93.006(16) 1_455 .
Gd1 Gd1 Gd2 86.994(16) 1_655 .
O1 Gd2 O1 119.2(4) . 1_455
O1 Gd2 O2 92.4(3) . .
O1 Gd2 O2 86.6(3) 1_455 .
O1 Gd2 O3 74.3(3) . .
O1 Gd2 O3 57.8(3) 1_455 .
O2 Gd2 O3 124.5(3) . .
O1 Gd2 S2 104.4(3) . .
O1 Gd2 S2 99.3(3) 1_455 .
O2 Gd2 S2 156.2(2) . .
O3 Gd2 S2 77.0(2) . .
O1 Gd2 S2 76.5(3) . 2_675
O1 Gd2 S2 160.2(2) 1_455 2_675
O2 Gd2 S2 80.4(2) . 2_675
O3 Gd2 S2 141.9(2) . 2_675
S2 Gd2 S2 87.11(11) . 2_675
O1 Gd2 B1 94.3(4) . 1_455
O1 Gd2 B1 28.8(4) 1_455 1_455
O2 Gd2 B1 102.5(4) . 1_455
O3 Gd2 B1 29.9(4) . 1_455
S2 Gd2 B1 93.2(4) . 1_455
S2 Gd2 B1 170.5(4) 2_675 1_455
O1 Gd2 S2 162.4(3) . 2_575
O1 Gd2 S2 74.0(3) 1_455 2_575
O2 Gd2 S2 76.0(2) . 2_575
O3 Gd2 S2 123.2(2) . 2_575
S2 Gd2 S2 83.50(11) . 2_575
S2 Gd2 S2 88.33(10) 2_675 2_575
B1 Gd2 S2 101.1(4) 1_455 2_575
O1 Gd2 B1 86.5(4) . 2_665
O1 Gd2 B1 66.9(4) 1_455 2_665
O2 Gd2 B1 27.1(4) . 2_665
O3 Gd2 B1 97.5(4) . 2_665
S2 Gd2 B1 165.7(4) . 2_665
S2 Gd2 B1 104.7(3) 2_675 2_665
B1 Gd2 B1 76.5(5) 1_455 2_665
S2 Gd2 B1 88.7(4) 2_575 2_665
O1 Gd2 Gd2 149.2(2) . 1_455
O1 Gd2 Gd2 30.0(2) 1_455 1_455
O2 Gd2 Gd2 86.6(2) . 1_455
O3 Gd2 Gd2 80.9(2) . 1_455
S2 Gd2 Gd2 87.32(8) . 1_455
S2 Gd2 Gd2 133.31(7) 2_675 1_455
B1 Gd2 Gd2 56.2(4) 1_455 1_455
S2 Gd2 Gd2 44.98(7) 2_575 1_455
B1 Gd2 Gd2 78.7(3) 2_665 1_455
O1 Gd2 Gd2 30.8(2) . 1_655
O1 Gd2 Gd2 150.0(2) 1_455 1_655
O2 Gd2 Gd2 93.4(2) . 1_655
O3 Gd2 Gd2 99.1(2) . 1_655
S2 Gd2 Gd2 92.68(8) . 1_655
S2 Gd2 Gd2 46.69(7) 2_675 1_655
B1 Gd2 Gd2 123.8(4) 1_455 1_655
S2 Gd2 Gd2 135.02(7) 2_575 1_655
B1 Gd2 Gd2 101.3(3) 2_665 1_655
Gd2 Gd2 Gd2 180.0 1_455 1_655
O1 Gd2 Gd2 90.4(2) . 2_675
O1 Gd2 Gd2 140.1(2) 1_455 2_675
O2 Gd2 Gd2 120.6(2) . 2_675
O3 Gd2 Gd2 113.3(2) . 2_675
S2 Gd2 Gd2 44.11(8) . 2_675
S2 Gd2 Gd2 43.00(7) 2_675 2_675
B1 Gd2 Gd2 136.5(3) 1_455 2_675
S2 Gd2 Gd2 84.40(7) 2_575 2_675
B1 Gd2 Gd2 147.0(3) 2_665 2_675
Gd2 Gd2 Gd2 116.50(2) 1_455 2_675
Gd2 Gd2 Gd2 63.50(2) 1_655 2_675
O2 Gd3 O3 57.7(3) 2_565 .
O2 Gd3 O2 104.5(3) 2_565 2_665
O3 Gd3 O2 71.8(3) . 2_665
O2 Gd3 S3 140.8(2) 2_565 2_666
O3 Gd3 S3 143.9(2) . 2_666
O2 Gd3 S3 72.8(2) 2_665 2_666
O2 Gd3 S1 131.0(2) 2_565 1_655
O3 Gd3 S1 74.9(2) . 1_655
O2 Gd3 S1 68.5(2) 2_665 1_655
S3 Gd3 S1 85.53(11) 2_666 1_655
O2 Gd3 B1 28.5(4) 2_565 1_455
O3 Gd3 B1 29.3(4) . 1_455
O2 Gd3 B1 87.5(4) 2_665 1_455
S3 Gd3 B1 153.7(4) 2_666 1_455
S1 Gd3 B1 103.6(3) 1_655 1_455
O2 Gd3 S1 126.1(2) 2_565 2_566
O3 Gd3 S1 124.1(2) . 2_566
O2 Gd3 S1 128.1(2) 2_665 2_566
S3 Gd3 S1 74.35(11) 2_666 2_566
S1 Gd3 S1 69.96(12) 1_655 2_566
B1 Gd3 S1 131.9(4) 1_455 2_566
O2 Gd3 S3 72.1(2) 2_565 2_566
O3 Gd3 S3 127.1(2) . 2_566
O2 Gd3 S3 142.2(2) 2_665 2_566
S3 Gd3 S3 86.51(10) 2_666 2_566
S1 Gd3 S3 142.40(11) 1_655 2_566
B1 Gd3 S3 99.6(3) 1_455 2_566
S1 Gd3 S3 72.50(10) 2_566 2_566
O2 Gd3 S1 66.1(2) 2_565 .
O3 Gd3 S1 65.5(2) . .
O2 Gd3 S1 134.0(2) 2_665 .
S3 Gd3 S1 143.23(10) 2_666 .
S1 Gd3 S1 84.34(10) 1_655 .
B1 Gd3 S1 62.9(4) 1_455 .
S1 Gd3 S1 68.95(12) 2_566 .
S3 Gd3 S1 80.42(10) 2_566 .
O2 Gd3 S2 70.7(2) 2_565 1_545
O3 Gd3 S2 104.3(2) . 1_545
O2 Gd3 S2 72.3(2) 2_665 1_545
S3 Gd3 S2 71.36(10) 2_666 1_545
S1 Gd3 S2 138.87(11) 1_655 1_545
B1 Gd3 S2 86.4(3) 1_455 1_545
S1 Gd3 S2 130.76(10) 2_566 1_545
S3 Gd3 S2 71.19(10) 2_566 1_545
S1 Gd3 S2 133.78(10) . 1_545
O2 Gd3 Gd1 85.0(2) 2_565 .
O3 Gd3 Gd1 39.2(2) . .
O2 Gd3 Gd1 88.5(2) 2_665 .
S3 Gd3 Gd1 133.08(8) 2_666 .
S1 Gd3 Gd1 47.59(8) 1_655 .
B1 Gd3 Gd1 61.3(3) 1_455 .
S1 Gd3 Gd1 85.65(7) 2_566 .
S3 Gd3 Gd1 127.51(8) 2_566 .
S1 Gd3 Gd1 47.11(7) . .
S2 Gd3 Gd1 143.38(7) 1_545 .
O2 Gd3 Gd1 98.0(2) 2_565 1_545
O3 Gd3 Gd1 149.4(2) . 1_545
O2 Gd3 Gd1 100.4(2) 2_665 1_545
S3 Gd3 Gd1 46.69(7) 2_666 1_545
S1 Gd3 Gd1 130.93(8) 1_655 1_545
B1 Gd3 Gd1 124.1(3) 1_455 1_545
S1 Gd3 Gd1 84.42(7) 2_566 1_545
S3 Gd3 Gd1 45.32(7) 2_566 1_545
S1 Gd3 Gd1 125.06(7) . 1_545
S2 Gd3 Gd1 46.34(7) 1_545 1_545
Gd1 Gd3 Gd1 169.44(3) . 1_545
O1 B1 O2 121.8(13) . 2_665
O1 B1 O3 117.0(13) . 1_655
O2 B1 O3 119.3(14) 2_665 1_655
O1 B1 Gd2 55.5(7) . 1_655
O2 B1 Gd2 150.6(12) 2_665 1_655
O3 B1 Gd2 64.2(7) 1_655 1_655
O1 B1 Gd3 163.8(12) . 1_655
O2 B1 Gd3 59.0(7) 2_665 1_655
O3 B1 Gd3 60.4(7) 1_655 1_655
Gd2 B1 Gd3 114.7(6) 1_655 1_655
O1 B1 Gd2 79.0(8) . 2_665
O2 B1 Gd2 51.5(7) 2_665 2_665
O3 B1 Gd2 134.4(11) 1_655 2_665
Gd2 B1 Gd2 103.5(5) 1_655 2_665
Gd3 B1 Gd2 92.3(5) 1_655 2_665
Gd1 S1 Gd1 91.18(11) 1_455 .
Gd1 S1 Gd3 82.96(10) 1_455 1_455
Gd1 S1 Gd3 142.79(14) . 1_455
Gd1 S1 Gd3 104.52(12) 1_455 2_566
Gd1 S1 Gd3 107.01(11) . 2_566
Gd3 S1 Gd3 110.04(12) 1_455 2_566
Gd1 S1 Gd3 144.43(13) 1_455 .
Gd1 S1 Gd3 79.36(9) . .
Gd3 S1 Gd3 84.34(10) 1_455 .
Gd3 S1 Gd3 111.05(12) 2_566 .
Gd2 S2 Gd2 92.89(11) . 2_675
Gd2 S2 Gd1 93.21(11) . .
Gd2 S2 Gd1 137.51(14) 2_675 .
Gd2 S2 Gd2 96.50(11) . 2_575
Gd2 S2 Gd2 88.33(10) 2_675 2_575
Gd1 S2 Gd2 132.50(14) . 2_575
Gd2 S2 Gd3 174.01(14) . 1_565
Gd2 S2 Gd3 88.53(10) 2_675 1_565
Gd1 S2 Gd3 81.85(9) . 1_565
Gd2 S2 Gd3 89.35(10) 2_575 1_565
Gd1 S3 Gd1 101.73(12) 2_576 .
Gd1 S3 Gd1 90.06(11) 2_576 2_676
Gd1 S3 Gd1 100.93(11) . 2_676
Gd1 S3 Gd3 153.81(14) 2_576 2_666
Gd1 S3 Gd3 104.42(12) . 2_666
Gd1 S3 Gd3 86.38(10) 2_676 2_666
Gd1 S3 Gd3 85.68(10) 2_576 2_566
Gd1 S3 Gd3 104.46(11) . 2_566
Gd1 S3 Gd3 154.59(14) 2_676 2_566
Gd3 S3 Gd3 86.51(10) 2_666 2_566
B1 O1 Gd2 132.9(10) . .
B1 O1 Gd2 95.7(9) . 1_655
Gd2 O1 Gd2 119.2(4) . 1_655
B1 O2 Gd2 101.4(9) 2_665 .
B1 O2 Gd3 92.5(9) 2_665 2_565
Gd2 O2 Gd3 121.1(4) . 2_565
B1 O2 Gd3 122.7(10) 2_665 2_665
Gd2 O2 Gd3 114.1(4) . 2_665
Gd3 O2 Gd3 104.5(3) 2_565 2_665
B1 O3 Gd1 128.6(9) 1_455 .
B1 O3 Gd3 90.4(8) 1_455 .
Gd1 O3 Gd3 99.3(3) . .
B1 O3 Gd2 85.8(8) 1_455 .
Gd1 O3 Gd2 111.0(4) . .
Gd3 O3 Gd2 143.8(4) . .

loop_
_geom_bond_atom_site_label_1
_geom_bond_atom_site_label_2
_geom_bond_distance
_geom_bond_site_symmetry_2
Gd1 O3 2.392(9) .
Gd1 S3 2.776(4) 2_576
Gd1 S1 2.778(4) 1_655
Gd1 S1 2.783(4) .
Gd1 S3 2.824(4) .
Gd1 S3 2.839(4) 2_676
Gd1 S2 2.845(4) .
Gd1 Gd3 3.7338(10) .
Gd1 Gd3 3.8931(10) 1_565
Gd1 Gd1 3.9725(5) 1_455
Gd1 Gd1 3.9725(5) 1_655
Gd1 Gd2 4.0680(11) .
Gd2 O1 2.274(10) .
Gd2 O1 2.332(9) 1_455
Gd2 O2 2.361(10) .
Gd2 O3 2.542(10) .
Gd2 S2 2.752(4) .
Gd2 S2 2.809(4) 2_675
Gd2 B1 2.816(17) 1_455
Gd2 S2 2.892(4) 2_575
Gd2 B1 2.956(17) 2_665
Gd2 Gd2 3.9725(5) 1_455
Gd2 Gd2 3.9725(5) 1_655
Gd2 Gd2 4.0311(14) 2_675
Gd3 O2 2.473(9) 2_565
Gd3 O3 2.504(10) .
Gd3 O2 2.551(9) 2_665
Gd3 S3 2.849(4) 2_666
Gd3 S1 2.858(4) 1_655
Gd3 B1 2.881(18) 1_455
Gd3 S1 2.891(4) 2_566
Gd3 S3 2.947(4) 2_566
Gd3 S1 3.055(4) .
Gd3 S2 3.091(4) 1_545
Gd3 Gd1 3.8931(10) 1_545
B1 O1 1.364(19) .
B1 O2 1.37(2) 2_665
B1 O3 1.409(19) 1_655
B1 Gd2 2.816(17) 1_655
B1 Gd3 2.881(18) 1_655
B1 Gd2 2.956(17) 2_665
S1 Gd1 2.778(4) 1_455
S1 Gd3 2.858(4) 1_455
S1 Gd3 2.891(4) 2_566
S2 Gd2 2.809(4) 2_675
S2 Gd2 2.892(4) 2_575
S2 Gd3 3.091(4) 1_565
S3 Gd1 2.776(4) 2_576
S3 Gd1 2.839(4) 2_676
S3 Gd3 2.849(4) 2_666
S3 Gd3 2.947(4) 2_566
O1 Gd2 2.332(9) 1_655
O2 B1 1.37(2) 2_665
O2 Gd3 2.473(9) 2_565
O2 Gd3 2.551(9) 2_665
O3 B1 1.409(19) 1_455
